data_4316782
loop_
_publ_author_name
'Yong Huang'
'Yueh-Hsuan Tsai'
'Wen-Chou Hung'
'Chieh-Shen Lin'
'Wei Wang'
'Jui-Hsien Huang'
'Saikat Dutta'
'Chu-Chieh Lin'

_publ_section_title
;
 Synthesis and Structural Studies of Lithium and Sodium Complexes with
 OOO-Tridentate Bis(phenolate) Ligands: Effective Catalysts for the
 Ring-Opening Polymerization of l-Lactide
;
_journal_name_full 'Inorganic Chemistry'
_journal_page_first 9416
_journal_page_last 9425
_journal_paper_doi 10.1021/ic1011154
_journal_volume 49
_journal_year 2010
_chemical_formula_moiety 'C100 H104 Na4 O6'
_chemical_formula_sum 'C100 H104 Na4 O6'
_chemical_formula_weight 1493.80
_chemical_name_systematic
; 
 ? 
;
_space_group_IT_number 92
_symmetry_cell_setting tetragonal
_symmetry_space_group_name_Hall 'P 4abw 2nw'
_symmetry_space_group_name_H-M 'P 41 21 2'
_atom_sites_solution_hydrogens geom
_atom_sites_solution_primary direct
_atom_sites_solution_secondary difmap
_audit_creation_method SHELXL-97
_cell_angle_alpha 90.00
_cell_angle_beta 90.00
_cell_angle_gamma 90.00
_cell_formula_units_Z 4
_cell_length_a 14.7006(6)
_cell_length_b 14.7006(6)
_cell_length_c 38.764(2)
_cell_measurement_reflns_used 6474
_cell_measurement_temperature 293(2)
_cell_measurement_theta_max 21.82
_cell_measurement_theta_min 2.223
_cell_volume 8377.2(6)
_computing_cell_refinement 'Bruker SMART'
_computing_data_collection 'Bruker SMART'
_computing_data_reduction 'Bruker SHELXTL'
_computing_molecular_graphics 'Bruker SHELXTL'
_computing_publication_material 'Bruker SHELXTL'
_computing_structure_refinement 'SHELXL-97 (Sheldrick, 1997)'
_computing_structure_solution 'SHELXS-97 (Sheldrick, 1990)'
_diffrn_ambient_temperature 293(2)
_diffrn_measured_fraction_theta_full 1.000
_diffrn_measured_fraction_theta_max 1.000
_diffrn_measurement_device_type 'CCD area detector'
_diffrn_measurement_method '\f and \w scans'
_diffrn_radiation_monochromator graphite
_diffrn_radiation_source 'fine-focus sealed tube'
_diffrn_radiation_type MoK\a
_diffrn_radiation_wavelength 0.71073
_diffrn_reflns_av_R_equivalents 0.0500
_diffrn_reflns_av_sigmaI/netI 0.0361
_diffrn_reflns_limit_h_max 18
_diffrn_reflns_limit_h_min -9
_diffrn_reflns_limit_k_max 18
_diffrn_reflns_limit_k_min -18
_diffrn_reflns_limit_l_max 47
_diffrn_reflns_limit_l_min -46
_diffrn_reflns_number 45909
_diffrn_reflns_theta_full 26.00
_diffrn_reflns_theta_max 26.00
_diffrn_reflns_theta_min 1.74
_exptl_absorpt_coefficient_mu 0.089
_exptl_absorpt_correction_T_max 1.000000
_exptl_absorpt_correction_T_min 0.786945
_exptl_absorpt_correction_type multi-scan
_exptl_absorpt_process_details SADABS
_exptl_crystal_colour colorless
_exptl_crystal_density_diffrn 1.184
_exptl_crystal_density_method 'not measured'
_exptl_crystal_description block
_exptl_crystal_F_000 3184
_exptl_crystal_size_max 0.30
_exptl_crystal_size_mid 0.22
_exptl_crystal_size_min 0.20
_refine_diff_density_max 0.200
_refine_diff_density_min -0.281
_refine_diff_density_rms 0.049
_refine_ls_abs_structure_details 'Flack H D (1983), Acta Cryst. A39, 876-881'
_refine_ls_abs_structure_Flack 0.3(3)
_refine_ls_extinction_coef 0.0023(3)
_refine_ls_extinction_expression Fc^*^=kFc[1+0.001xFc^2^\l^3^/sin(2\q)]^-1/4^
_refine_ls_extinction_method SHELXL
_refine_ls_goodness_of_fit_ref 1.019
_refine_ls_hydrogen_treatment constr
_refine_ls_matrix_type full
_refine_ls_number_parameters 497
_refine_ls_number_reflns 8240
_refine_ls_number_restraints 0
_refine_ls_restrained_S_all 1.019
_refine_ls_R_factor_all 0.0697
_refine_ls_R_factor_gt 0.0444
_refine_ls_shift/su_max 0.000
_refine_ls_shift/su_mean 0.000
_refine_ls_structure_factor_coef Fsqd
_refine_ls_weighting_details 'calc w=1/[\s^2^(Fo^2^)+(0.0747P)^2^+0.0000P] where P=(Fo^2^+2Fc^2^)/3'
_refine_ls_weighting_scheme calc
_refine_ls_wR_factor_gt 0.1122
_refine_ls_wR_factor_ref 0.1243
_reflns_number_gt 5981
_reflns_number_total 8240
_reflns_threshold_expression >2sigma(I)
_cod_data_source_file ic1011154_si_005.cif
_cod_data_source_block hy30m
_cod_depositor_comments
;
The following automatic conversions were performed:

'_symmetry_cell_setting' value 'Tetragonal' changed to 'tetragonal'
according to the built-in table from CIF Core dictionary named
'cif_core.dic' version 2.4.1 from
2010-06-29.

'_exptl_absorpt_correction_type' value 'MULTI-SCAN'
changed to 'multi-scan' according to the built-in table from CIF Core
dictionary named 'cif_core.dic' version 2.4.1 from 2010-06-29.

Automatic conversion script
Id: cif_fix_values 1646 2011-03-28 12:23:43Z adriana 
;
_cod_original_cell_volume 8377.3(7)
_cod_database_code 4316782

loop_
_symmetry_equiv_pos_as_xyz
'x, y, z'
'-x, -y, z+1/2'
'-y+1/2, x+1/2, z+1/4'
'y+1/2, -x+1/2, z+3/4'
'-x+1/2, y+1/2, -z+1/4'
'x+1/2, -y+1/2, -z+3/4'
'y, x, -z'
'-y, -x, -z+1/2'

loop_
_atom_site_label
_atom_site_type_symbol
_atom_site_fract_x
_atom_site_fract_y
_atom_site_fract_z
_atom_site_U_iso_or_equiv
_atom_site_adp_type
_atom_site_occupancy
_atom_site_symmetry_multiplicity
_atom_site_calc_flag
_atom_site_refinement_flags
_atom_site_disorder_assembly
_atom_site_disorder_group
Na1 Na 0.18514(6) 0.21835(6) 0.04034(2) 0.0475(2) Uani 1 1 d . . .
Na2 Na 0.16284(7) 0.02028(6) 0.01352(2) 0.0579(3) Uani 1 1 d . . .
O1 O 0.05692(10) 0.12855(10) 0.04169(4) 0.0418(4) Uani 1 1 d . . .
O2 O 0.21502(10) 0.02747(12) 0.06674(4) 0.0511(4) Uani 1 1 d . . .
O3 O 0.29635(10) 0.14723(11) 0.00959(4) 0.0489(4) Uani 1 1 d . . .
C1 C 0.01268(14) 0.08726(14) 0.06702(5) 0.0371(5) Uani 1 1 d . . .
C2 C -0.08325(15) 0.09303(15) 0.07125(6) 0.0425(5) Uani 1 1 d . . .
C3 C -0.12558(17) 0.03704(16) 0.09587(6) 0.0502(6) Uani 1 1 d . . .
H3A H -0.1886 0.0395 0.0977 0.060 Uiso 1 1 calc R . .
C4 C -0.07925(17) -0.02130(17) 0.11752(6) 0.0512(6) Uani 1 1 d . . .
C5 C 0.01482(17) -0.01907(16) 0.11552(5) 0.0476(6) Uani 1 1 d . . .
H5A H 0.0483 -0.0551 0.1306 0.057 Uiso 1 1 calc R . .
C6 C 0.06113(15) 0.03469(15) 0.09194(5) 0.0398(5) Uani 1 1 d . . .
C7 C 0.16208(16) 0.04544(17) 0.09655(5) 0.0464(6) Uani 1 1 d . . .
H7A H 0.1743 0.1072 0.1040 0.056 Uiso 1 1 calc R . .
H7B H 0.1818 0.0049 0.1148 0.056 Uiso 1 1 calc R . .
C8 C 0.30926(15) 0.04509(17) 0.07289(6) 0.0476(5) Uani 1 1 d . . .
H8A H 0.3301 0.0057 0.0913 0.057 Uiso 1 1 calc R . .
H8B H 0.3160 0.1075 0.0806 0.057 Uiso 1 1 calc R . .
C9 C 0.36883(14) 0.03078(16) 0.04197(5) 0.0424(5) Uani 1 1 d . . .
C10 C 0.43424(16) -0.03696(17) 0.04370(6) 0.0496(6) Uani 1 1 d . . .
H10A H 0.4321 -0.0785 0.0618 0.060 Uiso 1 1 calc R . .
C11 C 0.50316(15) -0.04467(18) 0.01918(6) 0.0516(6) Uani 1 1 d . . .
C12 C 0.50810(16) 0.02476(18) -0.00493(6) 0.0524(6) Uani 1 1 d . . .
H12A H 0.5569 0.0245 -0.0202 0.063 Uiso 1 1 calc R . .
C13 C 0.44568(16) 0.09398(17) -0.00780(6) 0.0477(6) Uani 1 1 d . . .
C14 C 0.36659(15) 0.09288(15) 0.01402(6) 0.0427(5) Uani 1 1 d . . .
C15 C -0.14025(16) 0.16216(16) 0.05059(6) 0.0470(5) Uani 1 1 d . . .
C16 C -0.0974(2) 0.25752(17) 0.05515(8) 0.0674(7) Uani 1 1 d . . .
H16A H -0.0356 0.2564 0.0472 0.101 Uiso 1 1 calc R . .
H16B H -0.0988 0.2742 0.0791 0.101 Uiso 1 1 calc R . .
H16C H -0.1314 0.3012 0.0420 0.101 Uiso 1 1 calc R . .
C17 C -0.23855(17) 0.1698(2) 0.06390(7) 0.0626(7) Uani 1 1 d . . .
H17A H -0.2683 0.1119 0.0617 0.094 Uiso 1 1 calc R . .
H17B H -0.2708 0.2144 0.0506 0.094 Uiso 1 1 calc R . .
H17C H -0.2379 0.1878 0.0877 0.094 Uiso 1 1 calc R . .
C18 C -0.14940(15) 0.13546(17) 0.01253(6) 0.0467(5) Uani 1 1 d . . .
C19 C -0.1737(2) 0.1989(2) -0.01210(8) 0.0740(8) Uani 1 1 d . . .
H19A H -0.1788 0.2599 -0.0060 0.089 Uiso 1 1 calc R . .
C20 C -0.1908(2) 0.1722(4) -0.04584(8) 0.0950(13) Uani 1 1 d . . .
H20A H -0.2075 0.2158 -0.0620 0.114 Uiso 1 1 calc R . .
C21 C -0.1835(2) 0.0843(4) -0.05583(8) 0.0908(12) Uani 1 1 d . . .
H21A H -0.1953 0.0674 -0.0785 0.109 Uiso 1 1 calc R . .
C22 C -0.1586(2) 0.0208(3) -0.03190(7) 0.0786(9) Uani 1 1 d . . .
H22A H -0.1531 -0.0398 -0.0384 0.094 Uiso 1 1 calc R . .
C23 C -0.14130(19) 0.0459(2) 0.00206(7) 0.0612(7) Uani 1 1 d . . .
H23A H -0.1240 0.0017 0.0180 0.073 Uiso 1 1 calc R . .
C24 C -0.1264(2) -0.0827(2) 0.14462(7) 0.0648(7) Uani 1 1 d . . .
C25 C -0.2304(3) -0.0743(3) 0.14257(13) 0.1307(19) Uani 1 1 d . . .
H25A H -0.2577 -0.1126 0.1597 0.196 Uiso 1 1 calc R . .
H25B H -0.2507 -0.0927 0.1201 0.196 Uiso 1 1 calc R . .
H25C H -0.2478 -0.0123 0.1466 0.196 Uiso 1 1 calc R . .
C26 C -0.1009(4) -0.0489(3) 0.18073(8) 0.1240(18) Uani 1 1 d . . .
H26A H -0.0362 -0.0529 0.1837 0.186 Uiso 1 1 calc R . .
H26B H -0.1307 -0.0859 0.1978 0.186 Uiso 1 1 calc R . .
H26C H -0.1199 0.0132 0.1833 0.186 Uiso 1 1 calc R . .
C27 C -0.09901(18) -0.18107(18) 0.13839(7) 0.0560(6) Uani 1 1 d . . .
C28 C -0.1264(4) -0.2253(3) 0.10954(9) 0.1127(15) Uani 1 1 d . . .
H28A H -0.1611 -0.1947 0.0932 0.135 Uiso 1 1 calc R . .
C29 C -0.1033(7) -0.3163(5) 0.10403(15) 0.205(5) Uani 1 1 d . . .
H29A H -0.1221 -0.3456 0.0840 0.246 Uiso 1 1 calc R . .
C30 C -0.0541(7) -0.3613(4) 0.1276(3) 0.202(5) Uani 1 1 d . . .
H30A H -0.0394 -0.4222 0.1240 0.242 Uiso 1 1 calc R . .
C31 C -0.0271(4) -0.3203(4) 0.1552(2) 0.163(3) Uani 1 1 d . . .
H31A H 0.0073 -0.3521 0.1713 0.195 Uiso 1 1 calc R . .
C32 C -0.0481(2) -0.2301(3) 0.16123(11) 0.0956(11) Uani 1 1 d . . .
H32A H -0.0272 -0.2023 0.1813 0.115 Uiso 1 1 calc R . .
C33 C 0.57514(19) -0.12011(19) 0.02204(7) 0.0632(7) Uani 1 1 d . . .
C34 C 0.6157(3) -0.1448(3) -0.01322(9) 0.0983(12) Uani 1 1 d . . .
H34A H 0.5684 -0.1668 -0.0281 0.148 Uiso 1 1 calc R . .
H34B H 0.6610 -0.1913 -0.0103 0.148 Uiso 1 1 calc R . .
H34C H 0.6432 -0.0918 -0.0233 0.148 Uiso 1 1 calc R . .
C35 C 0.6532(2) -0.0847(3) 0.04500(11) 0.0983(12) Uani 1 1 d . . .
H35A H 0.6297 -0.0689 0.0673 0.148 Uiso 1 1 calc R . .
H35B H 0.6800 -0.0320 0.0345 0.148 Uiso 1 1 calc R . .
H35C H 0.6986 -0.1313 0.0475 0.148 Uiso 1 1 calc R . .
C36 C 0.53134(18) -0.20574(18) 0.03721(7) 0.0575(6) Uani 1 1 d . . .
C37 C 0.4597(2) -0.2455(2) 0.02000(8) 0.0711(8) Uani 1 1 d . . .
H37A H 0.4405 -0.2202 -0.0008 0.085 Uiso 1 1 calc R . .
C38 C 0.4157(2) -0.3208(2) 0.03237(9) 0.0834(9) Uani 1 1 d . . .
H38A H 0.3681 -0.3463 0.0199 0.100 Uiso 1 1 calc R . .
C39 C 0.4420(3) -0.3589(2) 0.06326(9) 0.0878(10) Uani 1 1 d . . .
H39A H 0.4117 -0.4094 0.0720 0.105 Uiso 1 1 calc R . .
C40 C 0.5138(3) -0.3209(2) 0.08091(8) 0.0863(10) Uani 1 1 d . . .
H40A H 0.5320 -0.3463 0.1018 0.104 Uiso 1 1 calc R . .
C41 C 0.5591(2) -0.2462(2) 0.06823(8) 0.0729(8) Uani 1 1 d . . .
H41A H 0.6083 -0.2224 0.0803 0.087 Uiso 1 1 calc R . .
C42 C 0.46425(17) 0.17800(17) -0.03108(6) 0.0535(6) Uani 1 1 d . . .
C43 C 0.4630(2) 0.2625(2) -0.00815(8) 0.0750(8) Uani 1 1 d . . .
H43A H 0.4045 0.2682 0.0026 0.112 Uiso 1 1 calc R . .
H43B H 0.4749 0.3155 -0.0219 0.112 Uiso 1 1 calc R . .
H43C H 0.5090 0.2570 0.0093 0.112 Uiso 1 1 calc R . .
C44 C 0.56012(18) 0.1730(2) -0.04741(9) 0.0779(9) Uani 1 1 d . . .
H44A H 0.5639 0.1206 -0.0621 0.117 Uiso 1 1 calc R . .
H44B H 0.6050 0.1684 -0.0295 0.117 Uiso 1 1 calc R . .
H44C H 0.5710 0.2269 -0.0608 0.117 Uiso 1 1 calc R . .
C45 C 0.39938(17) 0.18484(19) -0.06175(6) 0.0560(6) Uani 1 1 d . . .
C46 C 0.3656(2) 0.2665(2) -0.07378(8) 0.0718(8) Uani 1 1 d . . .
H46A H 0.3784 0.3204 -0.0622 0.086 Uiso 1 1 calc R . .
C47 C 0.3113(2) 0.2678(4) -0.10395(10) 0.1033(14) Uani 1 1 d . . .
H47A H 0.2888 0.3228 -0.1122 0.124 Uiso 1 1 calc R . .
C48 C 0.2917(3) 0.1894(4) -0.12097(9) 0.1136(17) Uani 1 1 d . . .
H48A H 0.2557 0.1908 -0.1407 0.136 Uiso 1 1 calc R . .
C49 C 0.3244(3) 0.1097(3) -0.10926(8) 0.0970(12) Uani 1 1 d . . .
H49A H 0.3108 0.0562 -0.1210 0.116 Uiso 1 1 calc R . .
C50 C 0.3779(2) 0.1066(2) -0.08022(7) 0.0721(8) Uani 1 1 d . . .
H50A H 0.4002 0.0508 -0.0727 0.087 Uiso 1 1 calc R . .

loop_
_atom_site_aniso_label
_atom_site_aniso_U_11
_atom_site_aniso_U_22
_atom_site_aniso_U_33
_atom_site_aniso_U_23
_atom_site_aniso_U_13
_atom_site_aniso_U_12
Na1 0.0497(5) 0.0444(5) 0.0483(5) -0.0030(4) -0.0014(4) -0.0066(4)
Na2 0.0861(7) 0.0437(5) 0.0439(5) -0.0049(4) -0.0136(5) 0.0041(5)
O1 0.0424(8) 0.0434(8) 0.0395(7) 0.0034(7) 0.0062(6) -0.0054(7)
O2 0.0350(8) 0.0767(11) 0.0414(8) -0.0093(8) 0.0018(7) -0.0049(8)
O3 0.0412(9) 0.0566(10) 0.0489(8) 0.0071(7) -0.0019(7) 0.0021(8)
C1 0.0430(12) 0.0347(11) 0.0337(10) -0.0031(9) 0.0070(9) -0.0062(9)
C2 0.0446(12) 0.0395(12) 0.0434(11) -0.0026(10) 0.0067(10) -0.0014(10)
C3 0.0428(13) 0.0538(14) 0.0538(13) 0.0040(12) 0.0109(11) -0.0021(11)
C4 0.0517(14) 0.0522(14) 0.0497(13) 0.0062(11) 0.0149(11) -0.0034(12)
C5 0.0544(14) 0.0477(13) 0.0406(11) 0.0073(10) 0.0071(10) 0.0043(11)
C6 0.0422(12) 0.0426(12) 0.0345(10) -0.0009(9) 0.0047(9) -0.0017(10)
C7 0.0479(13) 0.0581(14) 0.0332(10) -0.0003(10) 0.0040(9) -0.0017(11)
C8 0.0396(12) 0.0568(14) 0.0464(12) -0.0009(11) -0.0051(10) -0.0034(11)
C9 0.0325(11) 0.0489(13) 0.0458(11) 0.0041(10) -0.0025(9) -0.0035(10)
C10 0.0435(12) 0.0525(14) 0.0529(13) 0.0101(11) -0.0007(11) -0.0049(11)
C11 0.0371(12) 0.0592(15) 0.0585(14) 0.0066(12) 0.0008(11) 0.0004(11)
C12 0.0415(13) 0.0588(15) 0.0569(14) 0.0072(12) 0.0053(11) -0.0021(12)
C13 0.0416(13) 0.0514(14) 0.0500(13) 0.0054(11) 0.0003(10) -0.0091(11)
C14 0.0335(11) 0.0454(12) 0.0492(12) -0.0027(10) -0.0059(10) -0.0042(10)
C15 0.0431(12) 0.0422(12) 0.0557(13) 0.0028(11) 0.0092(11) 0.0056(10)
C16 0.0715(18) 0.0410(14) 0.0896(19) -0.0025(13) 0.0048(16) 0.0056(13)
C17 0.0539(15) 0.0613(16) 0.0725(16) 0.0008(13) 0.0161(13) 0.0161(13)
C18 0.0326(11) 0.0551(14) 0.0524(12) 0.0066(12) 0.0059(10) 0.0019(10)
C19 0.0649(18) 0.083(2) 0.0737(18) 0.0223(16) 0.0053(15) 0.0177(16)
C20 0.073(2) 0.152(4) 0.0607(19) 0.042(2) 0.0002(16) 0.024(2)
C21 0.0576(19) 0.159(4) 0.0558(18) -0.005(2) -0.0001(15) 0.018(2)
C22 0.0695(19) 0.102(2) 0.0647(17) -0.0181(18) -0.0010(15) 0.0044(18)
C23 0.0615(17) 0.0653(18) 0.0567(14) 0.0010(13) 0.0025(12) -0.0029(14)
C24 0.0638(17) 0.0664(17) 0.0642(16) 0.0206(14) 0.0225(13) -0.0016(14)
C25 0.075(2) 0.116(3) 0.201(5) 0.090(3) 0.069(3) 0.018(2)
C26 0.203(5) 0.111(3) 0.0584(18) -0.0104(19) 0.059(2) -0.055(3)
C27 0.0509(14) 0.0600(16) 0.0571(14) 0.0169(13) 0.0161(12) -0.0071(13)
C28 0.182(4) 0.092(3) 0.063(2) 0.0009(19) 0.018(2) -0.043(3)
C29 0.395(13) 0.116(5) 0.104(4) -0.025(3) 0.114(6) -0.089(6)
C30 0.273(10) 0.083(4) 0.249(9) -0.003(5) 0.195(9) -0.017(5)
C31 0.098(3) 0.118(4) 0.272(8) 0.096(5) 0.054(5) 0.046(3)
C32 0.065(2) 0.097(3) 0.125(3) 0.043(2) -0.008(2) 0.0005(19)
C33 0.0520(15) 0.0596(16) 0.0780(18) 0.0069(14) 0.0068(13) 0.0091(13)
C34 0.097(3) 0.092(2) 0.106(2) 0.020(2) 0.045(2) 0.028(2)
C35 0.0496(17) 0.089(2) 0.156(3) 0.017(2) -0.018(2) -0.0033(17)
C36 0.0516(15) 0.0576(15) 0.0634(15) 0.0036(13) 0.0038(13) 0.0093(13)
C37 0.0724(19) 0.0695(18) 0.0715(18) 0.0033(15) -0.0040(15) -0.0034(16)
C38 0.082(2) 0.0666(19) 0.102(2) 0.0030(18) -0.0122(19) -0.0096(18)
C39 0.095(3) 0.069(2) 0.099(2) 0.0147(19) 0.008(2) -0.0068(19)
C40 0.115(3) 0.071(2) 0.0737(19) 0.0187(16) -0.002(2) 0.011(2)
C41 0.078(2) 0.0694(19) 0.0709(18) 0.0049(15) -0.0081(16) 0.0105(16)
C42 0.0476(13) 0.0537(14) 0.0591(14) 0.0110(12) 0.0015(11) -0.0111(12)
C43 0.086(2) 0.0610(18) 0.0776(19) 0.0029(14) -0.0036(17) -0.0224(16)
C44 0.0486(15) 0.083(2) 0.102(2) 0.0248(18) 0.0097(16) -0.0171(15)
C45 0.0463(13) 0.0695(17) 0.0522(13) 0.0147(13) 0.0082(11) -0.0115(13)
C46 0.0584(17) 0.078(2) 0.0786(19) 0.0324(16) 0.0063(15) -0.0090(15)
C47 0.062(2) 0.149(4) 0.098(3) 0.078(3) 0.0032(19) -0.011(2)
C48 0.087(3) 0.187(5) 0.067(2) 0.052(3) -0.0134(19) -0.060(3)
C49 0.096(3) 0.137(4) 0.0581(18) 0.007(2) -0.0016(18) -0.043(3)
C50 0.0686(18) 0.091(2) 0.0573(15) 0.0029(15) 0.0059(14) -0.0169(17)

loop_
_atom_type_symbol
_atom_type_description
_atom_type_scat_dispersion_real
_atom_type_scat_dispersion_imag
_atom_type_scat_source
C C 0.0033 0.0016 'International Tables Vol C Tables 4.2.6.8 and 6.1.1.4'
H H 0.0000 0.0000 'International Tables Vol C Tables 4.2.6.8 and 6.1.1.4'
O O 0.0106 0.0060 'International Tables Vol C Tables 4.2.6.8 and 6.1.1.4'
Na Na 0.0362 0.0249 'International Tables Vol C Tables 4.2.6.8 and 6.1.1.4'

loop_
_geom_angle_atom_site_label_1
_geom_angle_atom_site_label_2
_geom_angle_atom_site_label_3
_geom_angle
_geom_angle_site_symmetry_1
_geom_angle_site_symmetry_3
_geom_angle_publ_flag
O3 Na1 O1 109.66(6) . . ?
O3 Na1 O3 87.86(6) . 7 ?
O1 Na1 O3 96.08(6) . 7 ?
O3 Na1 C45 126.53(8) . 7 ?
O1 Na1 C45 122.65(8) . 7 ?
O3 Na1 C45 77.06(7) 7 7 ?
O3 Na1 C46 106.93(9) . 7 ?
O1 Na1 C46 141.71(9) . 7 ?
O3 Na1 C46 96.16(8) 7 7 ?
C45 Na1 C46 28.65(8) 7 7 ?
O3 Na1 O2 69.28(5) . . ?
O1 Na1 O2 65.06(5) . . ?
O3 Na1 O2 141.07(6) 7 . ?
C45 Na1 O2 141.87(6) 7 . ?
C46 Na1 O2 120.05(7) 7 . ?
O3 Na1 C50 153.37(8) . 7 ?
O1 Na1 C50 96.88(8) . 7 ?
O3 Na1 C50 87.23(7) 7 7 ?
C45 Na1 C50 27.21(8) 7 7 ?
C46 Na1 C50 47.78(10) 7 7 ?
O2 Na1 C50 126.90(7) . 7 ?
O3 Na1 C47 109.91(11) . 7 ?
O1 Na1 C47 124.13(12) . 7 ?
O3 Na1 C47 123.09(9) 7 7 ?
C45 Na1 C47 48.44(8) 7 7 ?
C46 Na1 C47 27.44(10) 7 7 ?
O2 Na1 C47 94.80(8) . 7 ?
C50 Na1 C47 52.99(11) 7 7 ?
O3 Na1 Na2 58.05(5) . . ?
O1 Na1 Na2 51.99(4) . . ?
O3 Na1 Na2 99.14(5) 7 . ?
C45 Na1 Na2 173.44(7) 7 . ?
C46 Na1 Na2 157.87(7) 7 . ?
O2 Na1 Na2 42.11(3) . . ?
C50 Na1 Na2 148.57(7) 7 . ?
C47 Na1 Na2 136.64(8) 7 . ?
O3 Na1 Na1 46.33(4) . 7 ?
O1 Na1 Na1 93.42(4) . 7 ?
O3 Na1 Na1 45.30(4) 7 7 ?
C45 Na1 Na1 115.89(6) 7 7 ?
C46 Na1 Na1 120.41(7) 7 7 ?
O2 Na1 Na1 99.62(4) . 7 ?
C50 Na1 Na1 132.28(7) 7 7 ?
C47 Na1 Na1 142.36(11) 7 7 ?
Na2 Na1 Na1 63.05(3) . 7 ?
O3 Na1 Na2 94.73(5) . 7 ?
O1 Na1 Na2 43.24(4) . 7 ?
O3 Na1 Na2 54.38(5) 7 7 ?
C45 Na1 Na2 115.04(6) 7 7 ?
C46 Na1 Na2 143.11(7) 7 7 ?
O2 Na1 Na2 95.25(4) . 7 ?
C50 Na1 Na2 103.52(7) 7 7 ?
C47 Na1 Na2 155.32(11) 7 7 ?
Na2 Na1 Na2 58.64(4) . 7 ?
Na1 Na1 Na2 57.09(2) 7 7 ?
O2 Na2 O1 162.03(8) . 7 ?
O2 Na2 O1 77.04(6) . . ?
O1 Na2 O1 97.11(6) 7 . ?
O2 Na2 O3 76.57(6) . . ?
O1 Na2 O3 86.81(6) 7 . ?
O1 Na2 O3 92.15(6) . . ?
O2 Na2 C18 116.29(8) . 7 ?
O1 Na2 C18 80.46(7) 7 7 ?
O1 Na2 C18 131.22(8) . 7 ?
O3 Na2 C18 135.79(8) . 7 ?
O2 Na2 C19 90.08(8) . 7 ?
O1 Na2 C19 104.87(8) 7 7 ?
O1 Na2 C19 138.92(9) . 7 ?
O3 Na2 C19 122.90(9) . 7 ?
C18 Na2 C19 28.21(7) 7 7 ?
O2 Na2 C23 115.27(8) . 7 ?
O1 Na2 C23 82.53(7) 7 7 ?
O1 Na2 C23 103.73(7) . 7 ?
O3 Na2 C23 161.81(7) . 7 ?
C18 Na2 C23 27.49(7) 7 7 ?
C19 Na2 C23 47.24(8) 7 7 ?
O2 Na2 Na1 66.76(5) . . ?
O1 Na2 Na1 96.71(5) 7 . ?
O1 Na2 Na1 47.00(4) . . ?
O3 Na2 Na1 45.43(4) . . ?
C18 Na2 Na1 176.58(7) 7 . ?
C19 Na2 Na1 155.19(7) 7 . ?
C23 Na2 Na1 150.58(7) 7 . ?
O2 Na2 Na2 120.82(7) . 7 ?
O1 Na2 Na2 51.52(4) 7 7 ?
O1 Na2 Na2 45.61(4) . 7 ?
O3 Na2 Na2 90.29(4) . 7 ?
C18 Na2 Na2 112.87(6) 7 7 ?
C19 Na2 Na2 140.41(6) 7 7 ?
C23 Na2 Na2 94.51(6) 7 7 ?
Na1 Na2 Na2 63.74(3) . 7 ?
O2 Na2 Na1 118.09(6) . 7 ?
O1 Na2 Na1 44.15(4) 7 7 ?
O1 Na2 Na1 87.85(4) . 7 ?
O3 Na2 Na1 43.99(4) . 7 ?
C18 Na2 Na1 118.34(6) 7 7 ?
C19 Na2 Na1 131.65(8) 7 7 ?
C23 Na2 Na1 126.64(6) 7 7 ?
Na1 Na2 Na1 59.86(3) . 7 ?
Na2 Na2 Na1 57.62(3) 7 7 ?
C1 O1 Na2 133.30(13) . 7 ?
C1 O1 Na1 132.97(13) . . ?
Na2 O1 Na1 92.61(6) 7 . ?
C1 O1 Na2 109.91(12) . . ?
Na2 O1 Na2 82.88(6) 7 . ?
Na1 O1 Na2 81.02(6) . . ?
C7 O2 C8 111.23(16) . . ?
C7 O2 Na2 125.51(13) . . ?
C8 O2 Na2 120.16(13) . . ?
C7 O2 Na1 91.33(13) . . ?
C8 O2 Na1 91.67(13) . . ?
Na2 O2 Na1 71.13(5) . . ?
C14 O3 Na1 140.64(14) . . ?
C14 O3 Na1 130.00(14) . 7 ?
Na1 O3 Na1 88.37(6) . 7 ?
C14 O3 Na2 98.20(13) . . ?
Na1 O3 Na2 76.53(5) . . ?
Na1 O3 Na2 81.63(5) 7 . ?
O1 C1 C2 123.01(19) . . ?
O1 C1 C6 120.31(19) . . ?
C2 C1 C6 116.67(18) . . ?
C3 C2 C1 118.8(2) . . ?
C3 C2 C15 119.9(2) . . ?
C1 C2 C15 121.22(19) . . ?
C4 C3 C2 124.0(2) . . ?
C4 C3 H3A 118.0 . . ?
C2 C3 H3A 118.0 . . ?
C3 C4 C5 116.4(2) . . ?
C3 C4 C24 123.7(2) . . ?
C5 C4 C24 119.9(2) . . ?
C4 C5 C6 122.7(2) . . ?
C4 C5 H5A 118.7 . . ?
C6 C5 H5A 118.7 . . ?
C5 C6 C1 120.6(2) . . ?
C5 C6 C7 117.8(2) . . ?
C1 C6 C7 121.07(19) . . ?
O2 C7 C6 115.18(17) . . ?
O2 C7 H7A 108.5 . . ?
C6 C7 H7A 108.5 . . ?
O2 C7 H7B 108.5 . . ?
C6 C7 H7B 108.5 . . ?
H7A C7 H7B 107.5 . . ?
O2 C8 C9 114.03(17) . . ?
O2 C8 H8A 108.7 . . ?
C9 C8 H8A 108.7 . . ?
O2 C8 H8B 108.7 . . ?
C9 C8 H8B 108.7 . . ?
H8A C8 H8B 107.6 . . ?
C10 C9 C14 121.1(2) . . ?
C10 C9 C8 117.9(2) . . ?
C14 C9 C8 120.5(2) . . ?
C9 C10 C11 122.0(2) . . ?
C9 C10 H10A 119.0 . . ?
C11 C10 H10A 119.0 . . ?
C12 C11 C10 116.0(2) . . ?
C12 C11 C33 123.0(2) . . ?
C10 C11 C33 120.6(2) . . ?
C13 C12 C11 124.4(2) . . ?
C13 C12 H12A 117.8 . . ?
C11 C12 H12A 117.8 . . ?
C12 C13 C14 118.9(2) . . ?
C12 C13 C42 121.2(2) . . ?
C14 C13 C42 119.5(2) . . ?
O3 C14 C9 120.6(2) . . ?
O3 C14 C13 123.4(2) . . ?
C9 C14 C13 116.0(2) . . ?
C18 C15 C17 105.0(2) . . ?
C18 C15 C2 112.27(18) . . ?
C17 C15 C2 112.61(19) . . ?
C18 C15 C16 112.2(2) . . ?
C17 C15 C16 106.1(2) . . ?
C2 C15 C16 108.5(2) . . ?
C15 C16 H16A 109.5 . . ?
C15 C16 H16B 109.5 . . ?
H16A C16 H16B 109.5 . . ?
C15 C16 H16C 109.5 . . ?
H16A C16 H16C 109.5 . . ?
H16B C16 H16C 109.5 . . ?
C15 C17 H17A 109.5 . . ?
C15 C17 H17B 109.5 . . ?
H17A C17 H17B 109.5 . . ?
C15 C17 H17C 109.5 . . ?
H17A C17 H17C 109.5 . . ?
H17B C17 H17C 109.5 . . ?
C19 C18 C23 117.5(3) . . ?
C19 C18 C15 121.0(2) . . ?
C23 C18 C15 121.2(2) . . ?
C19 C18 Na2 83.17(16) . 7 ?
C23 C18 Na2 87.30(15) . 7 ?
C15 C18 Na2 103.83(14) . 7 ?
C18 C19 C20 120.5(3) . . ?
C18 C19 Na2 68.61(14) . 7 ?
C20 C19 Na2 96.2(2) . 7 ?
C18 C19 H19A 119.8 . . ?
C20 C19 H19A 119.8 . . ?
Na2 C19 H19A 105.0 7 . ?
C21 C20 C19 121.7(3) . . ?
C21 C20 H20A 119.2 . . ?
C19 C20 H20A 119.2 . . ?
C20 C21 C22 118.6(3) . . ?
C20 C21 H21A 120.7 . . ?
C22 C21 H21A 120.7 . . ?
C21 C22 C23 120.8(4) . . ?
C21 C22 H22A 119.6 . . ?
C23 C22 H22A 119.6 . . ?
C18 C23 C22 120.9(3) . . ?
C18 C23 Na2 65.21(14) . 7 ?
C22 C23 Na2 96.09(19) . 7 ?
C18 C23 H23A 119.5 . . ?
C22 C23 H23A 119.5 . . ?
Na2 C23 H23A 108.5 7 . ?
C27 C24 C26 112.9(3) . . ?
C27 C24 C25 109.4(3) . . ?
C26 C24 C25 105.3(3) . . ?
C27 C24 C4 109.2(2) . . ?
C26 C24 C4 108.8(2) . . ?
C25 C24 C4 111.3(2) . . ?
C24 C25 H25A 109.5 . . ?
C24 C25 H25B 109.5 . . ?
H25A C25 H25B 109.5 . . ?
C24 C25 H25C 109.5 . . ?
H25A C25 H25C 109.5 . . ?
H25B C25 H25C 109.5 . . ?
C24 C26 H26A 109.5 . . ?
C24 C26 H26B 109.5 . . ?
H26A C26 H26B 109.5 . . ?
C24 C26 H26C 109.5 . . ?
H26A C26 H26C 109.5 . . ?
H26B C26 H26C 109.5 . . ?
C28 C27 C32 116.4(4) . . ?
C28 C27 C24 120.6(3) . . ?
C32 C27 C24 123.0(3) . . ?
C27 C28 C29 120.9(5) . . ?
C27 C28 H28A 119.6 . . ?
C29 C28 H28A 119.6 . . ?
C30 C29 C28 120.1(6) . . ?
C30 C29 H29A 120.0 . . ?
C28 C29 H29A 120.0 . . ?
C31 C30 C29 120.0(6) . . ?
C31 C30 H30A 120.0 . . ?
C29 C30 H30A 120.0 . . ?
C30 C31 C32 121.3(6) . . ?
C30 C31 H31A 119.3 . . ?
C32 C31 H31A 119.3 . . ?
C27 C32 C31 121.3(5) . . ?
C27 C32 H32A 119.3 . . ?
C31 C32 H32A 119.3 . . ?
C36 C33 C34 108.1(3) . . ?
C36 C33 C11 109.4(2) . . ?
C34 C33 C11 112.0(2) . . ?
C36 C33 C35 111.6(2) . . ?
C34 C33 C35 107.7(3) . . ?
C11 C33 C35 108.1(2) . . ?
C33 C34 H34A 109.5 . . ?
C33 C34 H34B 109.5 . . ?
H34A C34 H34B 109.5 . . ?
C33 C34 H34C 109.5 . . ?
H34A C34 H34C 109.5 . . ?
H34B C34 H34C 109.5 . . ?
C33 C35 H35A 109.5 . . ?
C33 C35 H35B 109.5 . . ?
H35A C35 H35B 109.5 . . ?
C33 C35 H35C 109.5 . . ?
H35A C35 H35C 109.5 . . ?
H35B C35 H35C 109.5 . . ?
C37 C36 C41 117.3(3) . . ?
C37 C36 C33 119.0(2) . . ?
C41 C36 C33 123.7(3) . . ?
C38 C37 C36 122.3(3) . . ?
C38 C37 H37A 118.9 . . ?
C36 C37 H37A 118.9 . . ?
C37 C38 C39 120.1(3) . . ?
C37 C38 H38A 120.0 . . ?
C39 C38 H38A 120.0 . . ?
C40 C39 C38 118.8(3) . . ?
C40 C39 H39A 120.6 . . ?
C38 C39 H39A 120.6 . . ?
C41 C40 C39 121.2(3) . . ?
C41 C40 H40A 119.4 . . ?
C39 C40 H40A 119.4 . . ?
C40 C41 C36 120.3(3) . . ?
C40 C41 H41A 119.9 . . ?
C36 C41 H41A 119.9 . . ?
C45 C42 C43 113.1(2) . . ?
C45 C42 C44 104.7(2) . . ?
C43 C42 C44 106.7(2) . . ?
C45 C42 C13 113.25(19) . . ?
C43 C42 C13 107.9(2) . . ?
C44 C42 C13 111.1(2) . . ?
C42 C43 H43A 109.5 . . ?
C42 C43 H43B 109.5 . . ?
H43A C43 H43B 109.5 . . ?
C42 C43 H43C 109.5 . . ?
H43A C43 H43C 109.5 . . ?
H43B C43 H43C 109.5 . . ?
C42 C44 H44A 109.5 . . ?
C42 C44 H44B 109.5 . . ?
H44A C44 H44B 109.5 . . ?
C42 C44 H44C 109.5 . . ?
H44A C44 H44C 109.5 . . ?
H44B C44 H44C 109.5 . . ?
C46 C45 C50 117.6(3) . . ?
C46 C45 C42 123.0(3) . . ?
C50 C45 C42 119.2(3) . . ?
C46 C45 Na1 75.87(15) . 7 ?
C50 C45 Na1 86.43(17) . 7 ?
C42 C45 Na1 111.37(14) . 7 ?
C45 C46 C47 119.5(4) . . ?
C45 C46 Na1 75.48(14) . 7 ?
C47 C46 Na1 87.24(18) . 7 ?
C45 C46 H46A 120.2 . . ?
C47 C46 H46A 120.2 . . ?
Na1 C46 H46A 107.3 7 . ?
C48 C47 C46 120.6(4) . . ?
C48 C47 Na1 87.7(2) . 7 ?
C46 C47 Na1 65.31(15) . 7 ?
C48 C47 H47A 119.7 . . ?
C46 C47 H47A 119.7 . . ?
Na1 C47 H47A 117.5 7 . ?
C49 C48 C47 119.9(4) . . ?
C49 C48 H48A 120.0 . . ?
C47 C48 H48A 120.0 . . ?
C48 C49 C50 120.7(4) . . ?
C48 C49 H49A 119.7 . . ?
C50 C49 H49A 119.7 . . ?
C49 C50 C45 121.6(3) . . ?
C49 C50 Na1 87.9(2) . 7 ?
C45 C50 Na1 66.36(16) . 7 ?
C49 C50 H50A 119.2 . . ?
C45 C50 H50A 119.2 . . ?
Na1 C50 H50A 116.7 7 . ?

loop_
_geom_bond_atom_site_label_1
_geom_bond_atom_site_label_2
_geom_bond_distance
_geom_bond_site_symmetry_2
_geom_bond_publ_flag
Na1 O3 2.2774(18) . ?
Na1 O1 2.3018(17) . ?
Na1 O3 2.3176(17) 7 ?
Na1 C45 2.788(3) 7 ?
Na1 C46 2.792(3) 7 ?
Na1 O2 3.019(2) . ?
Na1 C50 3.037(3) 7 ?
Na1 C47 3.070(3) 7 ?
Na1 Na2 3.1090(12) . ?
Na1 Na1 3.2027(17) 7 ?
Na1 Na2 3.3013(13) 7 ?
Na2 O2 2.2033(17) . ?
Na2 O1 2.2639(16) 7 ?
Na2 O1 2.4799(18) . ?
Na2 O3 2.7126(19) . ?
Na2 C18 2.721(2) 7 ?
Na2 C19 2.902(3) 7 ?
Na2 C23 2.994(3) 7 ?
Na2 Na2 3.144(2) 7 ?
Na2 Na1 3.3013(13) 7 ?
O1 C1 1.325(2) . ?
O1 Na2 2.2639(16) 7 ?
O2 C7 1.418(3) . ?
O2 C8 1.429(3) . ?
O3 C14 1.317(3) . ?
O3 Na1 2.3176(17) 7 ?
C1 C2 1.422(3) . ?
C1 C6 1.428(3) . ?
C2 C3 1.406(3) . ?
C2 C15 1.541(3) . ?
C3 C4 1.380(3) . ?
C3 H3A 0.9300 . ?
C4 C5 1.385(3) . ?
C4 C24 1.549(3) . ?
C5 C6 1.387(3) . ?
C5 H5A 0.9300 . ?
C6 C7 1.503(3) . ?
C7 H7A 0.9700 . ?
C7 H7B 0.9700 . ?
C8 C9 1.499(3) . ?
C8 H8A 0.9700 . ?
C8 H8B 0.9700 . ?
C9 C10 1.386(3) . ?
C9 C14 1.417(3) . ?
C10 C11 1.394(3) . ?
C10 H10A 0.9300 . ?
C11 C12 1.386(3) . ?
C11 C33 1.537(4) . ?
C12 C13 1.375(4) . ?
C12 H12A 0.9300 . ?
C13 C14 1.438(3) . ?
C13 C42 1.554(3) . ?
C15 C18 1.532(3) . ?
C15 C17 1.538(3) . ?
C15 C16 1.547(3) . ?
C16 H16A 0.9600 . ?
C16 H16B 0.9600 . ?
C16 H16C 0.9600 . ?
C17 H17A 0.9600 . ?
C17 H17B 0.9600 . ?
C17 H17C 0.9600 . ?
C18 C19 1.382(4) . ?
C18 C23 1.384(4) . ?
C18 Na2 2.721(2) 7 ?
C19 C20 1.388(5) . ?
C19 Na2 2.902(3) 7 ?
C19 H19A 0.9300 . ?
C20 C21 1.353(6) . ?
C20 H20A 0.9300 . ?
C21 C22 1.366(5) . ?
C21 H21A 0.9300 . ?
C22 C23 1.390(4) . ?
C22 H22A 0.9300 . ?
C23 Na2 2.994(3) 7 ?
C23 H23A 0.9300 . ?
C24 C27 1.520(4) . ?
C24 C26 1.531(4) . ?
C24 C25 1.537(5) . ?
C25 H25A 0.9600 . ?
C25 H25B 0.9600 . ?
C25 H25C 0.9600 . ?
C26 H26A 0.9600 . ?
C26 H26B 0.9600 . ?
C26 H26C 0.9600 . ?
C27 C28 1.355(5) . ?
C27 C32 1.365(4) . ?
C28 C29 1.396(8) . ?
C28 H28A 0.9300 . ?
C29 C30 1.340(13) . ?
C29 H29A 0.9300 . ?
C30 C31 1.292(10) . ?
C30 H30A 0.9300 . ?
C31 C32 1.381(7) . ?
C31 H31A 0.9300 . ?
C32 H32A 0.9300 . ?
C33 C36 1.531(4) . ?
C33 C34 1.535(4) . ?
C33 C35 1.543(4) . ?
C34 H34A 0.9600 . ?
C34 H34B 0.9600 . ?
C34 H34C 0.9600 . ?
C35 H35A 0.9600 . ?
C35 H35B 0.9600 . ?
C35 H35C 0.9600 . ?
C36 C37 1.377(4) . ?
C36 C41 1.402(4) . ?
C37 C38 1.370(4) . ?
C37 H37A 0.9300 . ?
C38 C39 1.377(5) . ?
C38 H38A 0.9300 . ?
C39 C40 1.376(5) . ?
C39 H39A 0.9300 . ?
C40 C41 1.376(5) . ?
C40 H40A 0.9300 . ?
C41 H41A 0.9300 . ?
C42 C45 1.527(4) . ?
C42 C43 1.528(4) . ?
C42 C44 1.547(4) . ?
C43 H43A 0.9600 . ?
C43 H43B 0.9600 . ?
C43 H43C 0.9600 . ?
C44 H44A 0.9600 . ?
C44 H44B 0.9600 . ?
C44 H44C 0.9600 . ?
C45 C46 1.381(4) . ?
C45 C50 1.392(4) . ?
C45 Na1 2.788(3) 7 ?
C46 C47 1.416(5) . ?
C46 Na1 2.792(3) 7 ?
C46 H46A 0.9300 . ?
C47 C48 1.359(6) . ?
C47 Na1 3.070(3) 7 ?
C47 H47A 0.9300 . ?
C48 C49 1.345(7) . ?
C48 H48A 0.9300 . ?
C49 C50 1.373(5) . ?
C49 H49A 0.9300 . ?
C50 Na1 3.037(3) 7 ?
C50 H50A 0.9300 . ?
